data_7701001
loop_
_publ_author_name
'Puttock, Emma V.'
'Fradgley, Jack D.'
'Yufit, Dmitry S.'
'Williams, J. A. Gareth'

_publ_section_title
;
 A family of readily synthesised phosphorescent platinum(ii) complexes
 based on tridentate N^N^O-coordinating Schiff-base ligands.
;
_journal_issue 40
_journal_name_full 'Dalton transactions (Cambridge, England : 2003)'
_journal_page_first 15012
_journal_page_last 15028
_journal_paper_doi 10.1039/c9dt03156a
_journal_volume 48
_journal_year 2019
_chemical_formula_moiety 'C16 H11 Cl N2 O Pt, C H2 Cl2'
_chemical_formula_sum 'C17 H13 Cl3 N2 O Pt'
_chemical_formula_weight 562.73
_space_group_crystal_system triclinic
_space_group_IT_number 2
_space_group_name_Hall '-P 1'
_space_group_name_H-M_alt 'P -1'
_symmetry_space_group_name_Hall '-P 1'
_symmetry_space_group_name_H-M 'P -1'
_atom_sites_solution_hydrogens geom
_atom_sites_solution_primary iterative
_atom_sites_solution_secondary difmap
_audit_creation_date 2014-10-31
_audit_creation_method
;
Olex2 1.2-beta
(compiled 2014.10.30 svn.r3070 for OlexSys, GUI svn.r4932)
;
_audit_update_record
;
2019-07-25 deposited with the CCDC.    2019-08-21 downloaded from the CCDC.
;
_cell_angle_alpha 75.787(7)
_cell_angle_beta 72.823(7)
_cell_angle_gamma 74.302(8)
_cell_formula_units_Z 2
_cell_length_a 7.8778(6)
_cell_length_b 8.8726(8)
_cell_length_c 13.2483(10)
_cell_measurement_reflns_used 3789
_cell_measurement_temperature 120(2)
_cell_measurement_theta_max 26.5420
_cell_measurement_theta_min 2.4150
_cell_volume 837.79(13)
_computing_cell_refinement
;
CrysAlisPro, Agilent Technologies,
Version 1.171.37.31 (release 14-01-2014 CrysAlis171 .NET)
(compiled Jan 14 2014,18:38:05)
;
_computing_data_collection
;
CrysAlisPro, Agilent Technologies,
Version 1.171.37.31 (release 14-01-2014 CrysAlis171 .NET)
(compiled Jan 14 2014,18:38:05)
;
_computing_data_reduction
;
CrysAlisPro, Agilent Technologies,
Version 1.171.37.31 (release 14-01-2014 CrysAlis171 .NET)
(compiled Jan 14 2014,18:38:05)
;
_computing_molecular_graphics 'Olex2 (Dolomanov et al., 2009)'
_computing_publication_material 'Olex2 (Dolomanov et al., 2009)'
_computing_structure_refinement 'XL (Sheldrick, 2008)'
_computing_structure_solution 'olex2.solve (Bourhis et al., 2013)'
_diffrn_ambient_temperature 120.0
_diffrn_detector CCD
_diffrn_detector_area_resol_mean 16.1511
_diffrn_detector_type Sapphire3
_diffrn_measured_fraction_theta_full 1.000
_diffrn_measured_fraction_theta_max 1.000
_diffrn_measurement_details
;
#__ type_ start__ end____ width___ exp.time_
  1 omega  -96.00    4.00   1.0000   15.0000
omega____ theta____ kappa____ phi______ frames
    -      -26.1867  -77.0000   60.0000 100

#__ type_ start__ end____ width___ exp.time_
  2 omega  -56.00   44.00   1.0000   15.0000
omega____ theta____ kappa____ phi______ frames
    -      -26.1867   77.0000  150.0000 100

#__ type_ start__ end____ width___ exp.time_
  3 omega  -56.00   44.00   1.0000   15.0000
omega____ theta____ kappa____ phi______ frames
    -      -26.1867   77.0000   60.0000 100

#__ type_ start__ end____ width___ exp.time_
  4 omega  -96.00    4.00   1.0000   15.0000
omega____ theta____ kappa____ phi______ frames
    -      -26.1867  -77.0000  -60.0000 100

#__ type_ start__ end____ width___ exp.time_
  5 omega  -96.00    4.00   1.0000   15.0000
omega____ theta____ kappa____ phi______ frames
    -      -26.1867  -77.0000 -150.0000 100

#__ type_ start__ end____ width___ exp.time_
  6 omega    7.00   96.00   1.0000   15.0000
omega____ theta____ kappa____ phi______ frames
    -       26.9679   57.0000 -180.0000 89

#__ type_ start__ end____ width___ exp.time_
  7 omega   23.00   73.00   1.0000   15.0000
omega____ theta____ kappa____ phi______ frames
    -       26.9679 -107.0000  -71.3823 50

#__ type_ start__ end____ width___ exp.time_
  8 omega  -45.00   51.00   1.0000   15.0000
omega____ theta____ kappa____ phi______ frames
    -       26.9679  -38.0000  -60.0000 96

#__ type_ start__ end____ width___ exp.time_
  9 omega    8.00   84.00   1.0000   15.0000
omega____ theta____ kappa____ phi______ frames
    -       26.9679   57.0000   30.0000 76

#__ type_ start__ end____ width___ exp.time_
 10 omega  -42.00   47.00   1.0000   15.0000
omega____ theta____ kappa____ phi______ frames
    -       26.9679  -57.0000  150.0000 89

#__ type_ start__ end____ width___ exp.time_
 11 omega  -21.00   71.00   1.0000   15.0000
omega____ theta____ kappa____ phi______ frames
    -       26.9679  -19.0000 -180.0000 92
;
_diffrn_measurement_device 'four-circle diffractometer'
_diffrn_measurement_device_type 'Xcalibur, Sapphire3'
_diffrn_measurement_method \w-scan
_diffrn_orient_matrix_UB_11 -0.0489946000
_diffrn_orient_matrix_UB_12 0.0790334000
_diffrn_orient_matrix_UB_13 -0.0127457000
_diffrn_orient_matrix_UB_21 0.0714506000
_diffrn_orient_matrix_UB_22 0.0296708000
_diffrn_orient_matrix_UB_23 0.0052297000
_diffrn_orient_matrix_UB_31 0.0424425000
_diffrn_orient_matrix_UB_32 0.0002505000
_diffrn_orient_matrix_UB_33 -0.0552786000
_diffrn_radiation_collimation monochromator
_diffrn_radiation_monochromator graphite
_diffrn_radiation_probe x-ray
_diffrn_radiation_type MoK\a
_diffrn_radiation_wavelength 0.71073
_diffrn_reflns_av_R_equivalents 0.0856
_diffrn_reflns_av_unetI/netI 0.0783
_diffrn_reflns_limit_h_max 10
_diffrn_reflns_limit_h_min -10
_diffrn_reflns_limit_k_max 11
_diffrn_reflns_limit_k_min -11
_diffrn_reflns_limit_l_max 17
_diffrn_reflns_limit_l_min -17
_diffrn_reflns_number 17866
_diffrn_reflns_theta_full 28.50
_diffrn_reflns_theta_max 28.50
_diffrn_reflns_theta_min 2.42
_diffrn_source 'Enhance (Mo) X-ray Source'
_diffrn_source_type 'sealed tube'
_exptl_absorpt_coefficient_mu 8.859
_exptl_absorpt_correction_T_max 1.00000
_exptl_absorpt_correction_T_min 0.62717
_exptl_absorpt_correction_type multi-scan
_exptl_absorpt_process_details
;
CrysAlisPro, Agilent Technologies,
Version 1.171.37.31 (release 14-01-2014 CrysAlis171 .NET)
(compiled Jan 14 2014,18:38:05)
Empirical absorption correction using spherical harmonics,
 implemented in SCALE3 ABSPACK scaling algorithm.
;
_exptl_crystal_colour 'dull brownish yellow'
_exptl_crystal_colour_lustre dull
_exptl_crystal_colour_modifier brownish
_exptl_crystal_colour_primary yellow
_exptl_crystal_density_diffrn 2.231
_exptl_crystal_density_method 'not measured'
_exptl_crystal_description plate
_exptl_crystal_F_000 532
_exptl_crystal_size_max 0.17
_exptl_crystal_size_mid 0.06
_exptl_crystal_size_min 0.02
_refine_diff_density_max 1.232
_refine_diff_density_min -1.201
_refine_diff_density_rms 0.231
_refine_ls_extinction_method none
_refine_ls_goodness_of_fit_ref 0.990
_refine_ls_hydrogen_treatment constr
_refine_ls_matrix_type full
_refine_ls_number_parameters 217
_refine_ls_number_reflns 4252
_refine_ls_number_restraints 0
_refine_ls_restrained_S_all 0.990
_refine_ls_R_factor_all 0.0535
_refine_ls_R_factor_gt 0.0388
_refine_ls_shift/su_max 0.000
_refine_ls_shift/su_mean 0.000
_refine_ls_structure_factor_coef Fsqd
_refine_ls_weighting_details 'calc w=1/[\s^2^(Fo^2^)+(0.0180P)^2^+0.0000P] where P=(Fo^2^+2Fc^2^)/3'
_refine_ls_weighting_scheme calc
_refine_ls_wR_factor_gt 0.0645
_refine_ls_wR_factor_ref 0.0693
_reflns_number_gt 3572
_reflns_number_total 4252
_reflns_threshold_expression >2sigma(I)
_cod_data_source_file c9dt03156a2.cif
_cod_data_source_block PtL1Cl_14srv227
_cod_depositor_comments 'Adding full bibliography for 7701001--7701009.cif.'
_cod_original_cell_volume 837.79(12)
_cod_database_code 7701001
_chemical_oxdiff_formula 'C16 H11 Cl1 N2 O1 Pt1'
_reflns_odcompleteness_completeness 100.00
_reflns_odcompleteness_iscentric 1
_reflns_odcompleteness_theta 30.44
_olex2_refinement_description
;
1. Fixed Uiso
 At 1.2 times of:
  All C(H) groups, All C(H,H) groups
2.a Secondary CH2 refined with riding coordinates:
 C17(H17A,H17B)
2.b Aromatic/amide H refined with riding coordinates:
 C1(H1), C2(H2), C3(H3), C4(H4), C5(H5), C6(H6), C10(H10), C13(H13), C14(H14),
 C15(H15), C16(H16)
;
_olex2_submission_special_instructions 'No special instructions were received'

loop_
_space_group_symop_id
_space_group_symop_operation_xyz
1 'x, y, z'
2 '-x, -y, -z'

loop_
_atom_site_label
_atom_site_type_symbol
_atom_site_fract_x
_atom_site_fract_y
_atom_site_fract_z
_atom_site_U_iso_or_equiv
_atom_site_adp_type
_atom_site_occupancy
_atom_site_calc_flag
_atom_site_refinement_flags_posn
Pt1 Pt 0.23114(3) -0.09480(3) 0.445222(19) 0.01472(7) Uani 1 d .
Cl1 Cl 0.2452(2) -0.34534(17) 0.41419(12) 0.0203(3) Uani 1 d .
O1 O 0.1492(5) -0.0060(5) 0.3099(3) 0.0159(9) Uani 1 d .
N1 N 0.3170(6) -0.1749(6) 0.5802(4) 0.0159(11) Uani 1 d .
N2 N 0.2198(6) 0.1142(6) 0.4764(4) 0.0156(11) Uani 1 d .
C1 C 0.3709(8) -0.3230(7) 0.6253(5) 0.0169(13) Uani 1 d .
H1 H 0.3716 -0.4066 0.5919 0.020 Uiso 1 calc R
C2 C 0.4281(8) -0.3619(8) 0.7222(5) 0.0229(14) Uani 1 d .
H2 H 0.4656 -0.4701 0.7532 0.028 Uiso 1 calc R
C3 C 0.4289(8) -0.2447(7) 0.7701(5) 0.0210(14) Uani 1 d .
H3 H 0.4667 -0.2705 0.8352 0.025 Uiso 1 calc R
C4 C 0.3709(8) 0.0462(8) 0.7683(5) 0.0217(14) Uani 1 d .
H4 H 0.4067 0.0287 0.8334 0.026 Uiso 1 calc R
C5 C 0.3154(8) 0.1998(8) 0.7165(5) 0.0229(14) Uani 1 d .
H5 H 0.3116 0.2866 0.7477 0.027 Uiso 1 calc R
C6 C 0.2646(8) 0.2312(7) 0.6188(5) 0.0202(13) Uani 1 d .
H6 H 0.2288 0.3377 0.5840 0.024 Uiso 1 calc R
C7 C 0.2676(7) 0.1046(7) 0.5744(4) 0.0154(12) Uani 1 d .
C8 C 0.3177(7) -0.0528(7) 0.6278(4) 0.0134(12) Uani 1 d .
C9 C 0.3740(8) -0.0842(7) 0.7242(5) 0.0174(13) Uani 1 d .
C10 C 0.1685(7) 0.2499(7) 0.4172(5) 0.0185(13) Uani 1 d .
H10 H 0.1646 0.3431 0.4417 0.022 Uiso 1 calc R
C11 C 0.1174(7) 0.2722(7) 0.3189(5) 0.0156(12) Uani 1 d .
C12 C 0.1103(8) 0.1463(7) 0.2720(5) 0.0177(13) Uani 1 d .
C13 C 0.0521(8) 0.1907(7) 0.1747(5) 0.0209(14) Uani 1 d .
H13 H 0.0450 0.1094 0.1418 0.025 Uiso 1 calc R
C14 C 0.0060(8) 0.3460(8) 0.1270(5) 0.0235(14) Uani 1 d .
H14 H -0.0322 0.3710 0.0621 0.028 Uiso 1 calc R
C15 C 0.0150(8) 0.4691(7) 0.1736(5) 0.0216(14) Uani 1 d .
H15 H -0.0152 0.5770 0.1398 0.026 Uiso 1 calc R
C16 C 0.0673(8) 0.4326(7) 0.2675(5) 0.0230(14) Uani 1 d .
H16 H 0.0703 0.5163 0.2995 0.028 Uiso 1 calc R
Cl2 Cl 0.1669(2) 0.8445(2) 0.03900(13) 0.0300(4) Uani 1 d .
Cl3 Cl 0.5476(2) 0.7378(2) 0.04696(14) 0.0387(5) Uani 1 d .
C17 C 0.3209(9) 0.7643(9) 0.1216(5) 0.0362(18) Uani 1 d .
H17A H 0.3010 0.8365 0.1723 0.043 Uiso 1 calc R
H17B H 0.2969 0.6605 0.1643 0.043 Uiso 1 calc R

loop_
_atom_site_aniso_label
_atom_site_aniso_U_11
_atom_site_aniso_U_22
_atom_site_aniso_U_33
_atom_site_aniso_U_23
_atom_site_aniso_U_13
_atom_site_aniso_U_12
Pt1 0.01410(11) 0.01620(12) 0.01615(12) -0.00609(9) -0.00449(9) -0.00327(8)
Cl1 0.0262(8) 0.0167(7) 0.0212(8) -0.0074(6) -0.0082(6) -0.0037(6)
O1 0.017(2) 0.016(2) 0.015(2) -0.0043(18) -0.0042(17) -0.0019(17)
N1 0.015(2) 0.023(3) 0.012(2) -0.005(2) 0.002(2) -0.010(2)
N2 0.012(2) 0.021(3) 0.016(3) -0.006(2) -0.004(2) -0.005(2)
C1 0.017(3) 0.014(3) 0.019(3) -0.004(3) -0.002(3) -0.006(2)
C2 0.023(3) 0.023(3) 0.025(4) -0.005(3) -0.011(3) -0.001(3)
C3 0.022(3) 0.031(4) 0.016(3) -0.005(3) -0.011(3) -0.007(3)
C4 0.021(3) 0.031(4) 0.016(3) -0.003(3) -0.007(3) -0.010(3)
C5 0.022(3) 0.029(4) 0.026(4) -0.020(3) -0.005(3) -0.005(3)
C6 0.023(3) 0.018(3) 0.022(3) -0.009(3) -0.004(3) -0.007(3)
C7 0.012(3) 0.020(3) 0.014(3) -0.002(3) -0.003(2) -0.004(2)
C8 0.011(3) 0.018(3) 0.014(3) -0.008(2) 0.000(2) -0.008(2)
C9 0.012(3) 0.026(3) 0.014(3) -0.009(3) 0.001(2) -0.005(3)
C10 0.010(3) 0.022(3) 0.026(3) -0.013(3) 0.002(3) -0.006(2)
C11 0.013(3) 0.018(3) 0.017(3) 0.000(2) -0.007(2) -0.006(2)
C12 0.013(3) 0.023(3) 0.018(3) -0.001(3) -0.002(2) -0.010(3)
C13 0.022(3) 0.020(3) 0.024(3) -0.008(3) -0.006(3) -0.005(3)
C14 0.029(4) 0.027(4) 0.015(3) -0.003(3) -0.008(3) -0.006(3)
C15 0.027(3) 0.017(3) 0.023(3) -0.002(3) -0.007(3) -0.008(3)
C16 0.023(3) 0.020(3) 0.027(4) 0.001(3) -0.010(3) -0.007(3)
Cl2 0.0323(9) 0.0314(9) 0.0294(9) -0.0081(8) -0.0131(7) -0.0038(7)
Cl3 0.0293(9) 0.0577(13) 0.0332(10) -0.0164(9) -0.0099(8) -0.0060(9)
C17 0.038(4) 0.045(5) 0.024(4) -0.007(3) -0.014(3) 0.001(4)

loop_
_atom_type_symbol
_atom_type_description
_atom_type_scat_dispersion_real
_atom_type_scat_dispersion_imag
_atom_type_scat_source
C C 0.0033 0.0016 'International Tables Vol C Tables 4.2.6.8 and 6.1.1.4'
H H 0.0000 0.0000 'International Tables Vol C Tables 4.2.6.8 and 6.1.1.4'
Cl Cl 0.1484 0.1585 'International Tables Vol C Tables 4.2.6.8 and 6.1.1.4'
N N 0.0061 0.0033 'International Tables Vol C Tables 4.2.6.8 and 6.1.1.4'
O O 0.0106 0.0060 'International Tables Vol C Tables 4.2.6.8 and 6.1.1.4'
Pt Pt -1.7033 8.3905 'International Tables Vol C Tables 4.2.6.8 and 6.1.1.4'

loop_
_geom_angle_atom_site_label_1
_geom_angle_atom_site_label_2
_geom_angle_atom_site_label_3
_geom_angle
O1 Pt1 Cl1 86.97(12)
O1 Pt1 N1 177.43(19)
N1 Pt1 Cl1 95.41(14)
N2 Pt1 Cl1 178.12(15)
N2 Pt1 O1 94.85(18)
N2 Pt1 N1 82.8(2)
C12 O1 Pt1 123.3(4)
C1 N1 Pt1 128.3(4)
C1 N1 C8 119.3(5)
C8 N1 Pt1 112.4(4)
C7 N2 Pt1 113.6(4)
C10 N2 Pt1 124.5(4)
C10 N2 C7 121.9(5)
N1 C1 H1 119.0
N1 C1 C2 122.0(5)
C2 C1 H1 119.0
C1 C2 H2 120.2
C3 C2 C1 119.7(6)
C3 C2 H2 120.2
C2 C3 H3 119.8
C2 C3 C9 120.3(6)
C9 C3 H3 119.8
C5 C4 H4 120.1
C5 C4 C9 119.8(5)
C9 C4 H4 120.1
C4 C5 H5 119.0
C4 C5 C6 122.0(6)
C6 C5 H5 119.0
C5 C6 H6 120.6
C7 C6 C5 118.9(6)
C7 C6 H6 120.6
C6 C7 N2 126.4(5)
C6 C7 C8 120.1(5)
C8 C7 N2 113.5(5)
N1 C8 C7 117.7(5)
N1 C8 C9 121.3(5)
C7 C8 C9 121.0(5)
C3 C9 C4 124.3(5)
C3 C9 C8 117.4(5)
C4 C9 C8 118.2(6)
N2 C10 H10 116.9
N2 C10 C11 126.2(5)
C11 C10 H10 116.9
C12 C11 C10 124.5(5)
C16 C11 C10 116.2(5)
C16 C11 C12 119.3(5)
O1 C12 C11 126.7(5)
O1 C12 C13 116.4(5)
C13 C12 C11 116.9(5)
C12 C13 H13 118.9
C14 C13 C12 122.2(6)
C14 C13 H13 118.9
C13 C14 H14 119.8
C13 C14 C15 120.3(6)
C15 C14 H14 119.8
C14 C15 H15 120.2
C16 C15 C14 119.5(6)
C16 C15 H15 120.2
C11 C16 H16 119.2
C15 C16 C11 121.7(6)
C15 C16 H16 119.2
Cl2 C17 H17A 109.2
Cl2 C17 H17B 109.2
Cl3 C17 Cl2 112.1(4)
Cl3 C17 H17A 109.2
Cl3 C17 H17B 109.2
H17A C17 H17B 107.9

loop_
_geom_bond_atom_site_label_1
_geom_bond_atom_site_label_2
_geom_bond_distance
Pt1 Cl1 2.3264(14)
Pt1 O1 1.992(4)
Pt1 N1 1.998(5)
Pt1 N2 1.971(5)
O1 C12 1.306(7)
N1 C1 1.314(7)
N1 C8 1.382(7)
N2 C7 1.433(7)
N2 C10 1.299(7)
C1 H1 0.9500
C1 C2 1.418(8)
C2 H2 0.9500
C2 C3 1.346(8)
C3 H3 0.9500
C3 C9 1.408(8)
C4 H4 0.9500
C4 C5 1.384(9)
C4 C9 1.411(8)
C5 H5 0.9500
C5 C6 1.407(8)
C6 H6 0.9500
C6 C7 1.383(8)
C7 C8 1.409(8)
C8 C9 1.414(8)
C10 H10 0.9500
C10 C11 1.427(8)
C11 C12 1.425(8)
C11 C16 1.422(8)
C12 C13 1.425(8)
C13 H13 0.9500
C13 C14 1.366(8)
C14 H14 0.9500
C14 C15 1.406(8)
C15 H15 0.9500
C15 C16 1.361(8)
C16 H16 0.9500
Cl2 C17 1.763(7)
Cl3 C17 1.751(7)
C17 H17A 0.9900
C17 H17B 0.9900
